data_4502936
loop_
_publ_author_name
'Bacchi, Alessia'
'Carcelli, Mauro'
'Pelagatti, Paolo'
'Rispoli, Gabriele'
'Rogolino, Dominga'

_publ_section_title
;
 Supramolecular Architectures of Pt(II) Complexes Controlled by Hydrogen
 Bonds and by Guest Molecules
;
_journal_issue 1
_journal_name_full 'Crystal Growth &amp; Design'
_journal_page_first 387
_journal_paper_doi 10.1021/cg201185c
_journal_volume 12
_journal_year 2012
_chemical_formula_sum 'C36 H30 Cl2 N2 O2 Pt'
_chemical_formula_weight 788.61
_chemical_name_systematic
; 
 ? 
;
_space_group_IT_number 2
_symmetry_cell_setting triclinic
_symmetry_space_group_name_Hall '-P 1'
_symmetry_space_group_name_H-M 'P -1'
_atom_sites_solution_hydrogens geom
_atom_sites_solution_primary direct
_atom_sites_solution_secondary difmap
_audit_creation_method SHELXL-97
_cell_angle_alpha 81.27(6)
_cell_angle_beta 80.12(5)
_cell_angle_gamma 89.10(10)
_cell_formula_units_Z 4
_cell_length_a 13.83(4)
_cell_length_b 14.24(4)
_cell_length_c 17.57(6)
_cell_measurement_reflns_used 800
_cell_measurement_temperature 293(2)
_cell_measurement_theta_max 18
_cell_measurement_theta_min 4
_cell_volume 3369(18)
_computing_structure_refinement 'SHELXL-97 (Sheldrick, 1997)'
_computing_structure_solution 'SIR97 (Altomare et al. 1997)'
_diffrn_ambient_temperature 293(2)
_diffrn_detector_area_resol_mean 8.2
_diffrn_measured_fraction_theta_full 0.594
_diffrn_measured_fraction_theta_max 0.594
_diffrn_measurement_device_type diffractometer
_diffrn_measurement_method '\w scan'
_diffrn_radiation_monochromator graphite
_diffrn_radiation_source 'fine-focus sealed tube'
_diffrn_radiation_type MoK\a
_diffrn_radiation_wavelength 0.71073
_diffrn_reflns_av_R_equivalents 0.0000
_diffrn_reflns_av_sigmaI/netI 0.0684
_diffrn_reflns_limit_h_max 14
_diffrn_reflns_limit_h_min -14
_diffrn_reflns_limit_k_max 15
_diffrn_reflns_limit_k_min -15
_diffrn_reflns_limit_l_max 18
_diffrn_reflns_limit_l_min -18
_diffrn_reflns_number 12862
_diffrn_reflns_theta_full 22.37
_diffrn_reflns_theta_max 22.37
_diffrn_reflns_theta_min 1.45
_exptl_absorpt_coefficient_mu 4.356
_exptl_absorpt_correction_T_max 1.0
_exptl_absorpt_correction_T_min 0.7
_exptl_absorpt_correction_type multi-scan
_exptl_absorpt_process_details 'SADABS procedure'
_exptl_crystal_colour yellow
_exptl_crystal_density_diffrn 1.555
_exptl_crystal_density_method 'not measured'
_exptl_crystal_description prism
_exptl_crystal_F_000 1552
_exptl_crystal_size_max 0.1
_exptl_crystal_size_mid 0.04
_exptl_crystal_size_min 0.03
_refine_diff_density_max 7.784
_refine_diff_density_min -6.440
_refine_diff_density_rms 0.568
_refine_ls_extinction_method none
_refine_ls_goodness_of_fit_ref 2.151
_refine_ls_hydrogen_treatment constr
_refine_ls_matrix_type full
_refine_ls_number_parameters 236
_refine_ls_number_reflns 12862
_refine_ls_number_restraints 2
_refine_ls_restrained_S_all 2.151
_refine_ls_R_factor_all 0.2560
_refine_ls_R_factor_gt 0.1906
_refine_ls_shift/su_max 0.000
_refine_ls_shift/su_mean 0.000
_refine_ls_structure_factor_coef Fsqd
_refine_ls_weighting_details 'calc w=1/[\s^2^(Fo^2^)+(0.2000P)^2^+0.0000P] where P=(Fo^2^+2Fc^2^)/3'
_refine_ls_weighting_scheme calc
_refine_ls_wR_factor_gt 0.4532
_refine_ls_wR_factor_ref 0.5170
_reflns_number_gt 8975
_reflns_number_total 12862
_reflns_threshold_expression >2sigma(I)
_cod_data_source_file cg201185c_si_001.cif
_cod_data_source_block pt-non-solv
_cod_original_sg_symbol_H-M P-1
_cod_database_code 4502936

loop_
_symmetry_equiv_pos_as_xyz
'x, y, z'
'-x, -y, -z'

loop_
_atom_site_label
_atom_site_type_symbol
_atom_site_fract_x
_atom_site_fract_y
_atom_site_fract_z
_atom_site_U_iso_or_equiv
_atom_site_adp_type
_atom_site_occupancy
_atom_site_symmetry_multiplicity
_atom_site_calc_flag
_atom_site_refinement_flags
Pt1 Pt 1.54853(11) 0.84512(11) -0.00828(11) 0.0322(6) Uani 1 1 d .
Pt2 Pt 0.94853(11) 0.34223(11) 0.01852(11) 0.0359(7) Uani 1 1 d .
Cl1 Cl 1.4309(8) 0.8392(10) 0.1043(7) 0.064(4) Uani 1 1 d .
Cl2 Cl 1.4305(7) 0.8024(8) -0.0791(7) 0.047(4) Uani 1 1 d .
Cl3 Cl 1.0633(7) 0.2662(9) 0.0871(7) 0.047(3) Uani 1 1 d .
Cl4 Cl 1.0684(8) 0.3924(11) -0.0872(10) 0.098(6) Uani 1 1 d .
O1 O 1.982(3) 0.898(3) -0.250(2) 0.100(13) Uiso 1 1 d .
H1 H 1.9802 0.8611 -0.2089 0.150 Uiso 1 1 calc RD
O2 O 1.8538(19) 0.9888(19) 0.2346(17) 0.044(8) Uiso 1 1 d .
H2 H 1.9041 1.0059 0.2477 0.066 Uiso 1 1 calc R
O3 O 0.502(2) 0.281(2) 0.246(2) 0.076(11) Uiso 1 1 d .
H3 H 0.4640 0.2434 0.2355 0.114 Uiso 1 1 calc RD
O4 O 0.6518(18) 0.5877(19) -0.2271(16) 0.036(7) Uiso 1 1 d .
H4 H 0.6025 0.6098 -0.2429 0.054 Uiso 1 1 calc R
C1 C 1.899(4) 0.870(4) -0.294(3) 0.070(16) Uiso 1 1 d .
C2 C 1.8082(14) 0.863(2) -0.2357(11) 0.036(11) Uiso 1 1 d G
C3 C 1.7852(17) 0.9437(15) -0.2007(15) 0.057(14) Uiso 1 1 d G
H3A H 1.8210 0.9997 -0.2194 0.069 Uiso 1 1 calc R
C4 C 1.7087(18) 0.9406(13) -0.1377(15) 0.057(14) Uiso 1 1 d G
H4A H 1.6933 0.9946 -0.1142 0.068 Uiso 1 1 calc R
N1 N 1.6552(13) 0.8570(16) -0.1097(10) 0.008(7) Uiso 1 1 d G
C5 C 1.6782(15) 0.7765(13) -0.1447(14) 0.040(12) Uiso 1 1 d G
H5 H 1.6424 0.7205 -0.1260 0.048 Uiso 1 1 calc R
C6 C 1.7547(17) 0.7795(16) -0.2077(14) 0.031(11) Uiso 1 1 d G
H6 H 1.7701 0.7256 -0.2312 0.037 Uiso 1 1 calc R
C7 C 1.932(3) 0.778(2) -0.324(2) 0.068(16) Uiso 1 1 d G
C8 C 1.897(2) 0.755(3) -0.388(2) 0.11(2) Uiso 1 1 d G
H8 H 1.8488 0.7916 -0.4091 0.126 Uiso 1 1 calc R
C9 C 1.934(3) 0.676(3) -0.4219(19) 0.11(2) Uiso 1 1 d G
H9 H 1.9100 0.6605 -0.4649 0.131 Uiso 1 1 calc R
C10 C 2.006(3) 0.621(2) -0.391(2) 0.10(2) Uiso 1 1 d G
H10 H 2.0301 0.5685 -0.4134 0.122 Uiso 1 1 calc R
C11 C 2.041(2) 0.644(3) -0.327(2) 0.16(3) Uiso 1 1 d G
H11 H 2.0891 0.6075 -0.3062 0.190 Uiso 1 1 calc R
C12 C 2.004(3) 0.723(3) -0.2934(18) 0.10(2) Uiso 1 1 d G
H12 H 2.0279 0.7386 -0.2504 0.115 Uiso 1 1 calc RD
C13 C 1.888(4) 0.958(3) -0.358(2) 0.10(2) Uiso 1 1 d G
C14 C 1.964(3) 1.023(4) -0.385(3) 0.16(3) Uiso 1 1 d G
H14 H 2.0226 1.0150 -0.3649 0.196 Uiso 1 1 calc R
C15 C 1.954(3) 1.100(3) -0.441(3) 0.13(3) Uiso 1 1 d G
H15 H 2.0054 1.1440 -0.4593 0.157 Uiso 1 1 calc R
C16 C 1.867(4) 1.113(3) -0.471(2) 0.13(3) Uiso 1 1 d G
H16 H 1.8603 1.1644 -0.5090 0.153 Uiso 1 1 calc R
C17 C 1.791(3) 1.048(3) -0.444(3) 0.13(3) Uiso 1 1 d G
H17 H 1.7324 1.0557 -0.4643 0.154 Uiso 1 1 calc R
C18 C 1.801(3) 0.970(3) -0.388(3) 0.12(2) Uiso 1 1 d G
H18 H 1.7496 0.9267 -0.3699 0.139 Uiso 1 1 calc R
C19 C 1.869(3) 0.892(3) 0.209(2) 0.030(10) Uiso 1 1 d .
C20 C 1.7948(15) 0.8913(18) 0.1505(13) 0.049(13) Uiso 1 1 d G
C21 C 1.8135(13) 0.8329(16) 0.0932(14) 0.019(9) Uiso 1 1 d G
H21 H 1.8720 0.7996 0.0868 0.023 Uiso 1 1 calc R
C22 C 1.7447(16) 0.8241(15) 0.0454(12) 0.031(11) Uiso 1 1 d G
H22 H 1.7573 0.7850 0.0071 0.037 Uiso 1 1 calc R
N2 N 1.6573(14) 0.8739(16) 0.0550(12) 0.035(9) Uiso 1 1 d G
C23 C 1.6386(13) 0.9323(16) 0.1123(14) 0.026(10) Uiso 1 1 d G
H23 H 1.5800 0.9656 0.1187 0.031 Uiso 1 1 calc R
C24 C 1.7073(18) 0.9410(17) 0.1601(13) 0.040(12) Uiso 1 1 d G
H24 H 1.6948 0.9801 0.1984 0.048 Uiso 1 1 calc R
C25 C 1.9777(15) 0.8890(19) 0.1661(15) 0.021(9) Uiso 1 1 d G
C26 C 2.041(2) 0.8237(18) 0.1978(14) 0.10(2) Uiso 1 1 d G
H26 H 2.0192 0.7835 0.2443 0.115 Uiso 1 1 calc R
C27 C 2.1376(19) 0.8183(18) 0.1601(18) 0.059(14) Uiso 1 1 d G
H27 H 2.1801 0.7746 0.1813 0.070 Uiso 1 1 calc R
C28 C 2.1705(14) 0.878(2) 0.0906(17) 0.073(17) Uiso 1 1 d G
H28 H 2.2350 0.8747 0.0653 0.087 Uiso 1 1 calc R
C29 C 2.1071(18) 0.9437(19) 0.0589(13) 0.030(11) Uiso 1 1 d G
H29 H 2.1291 0.9838 0.0124 0.036 Uiso 1 1 calc R
C30 C 2.0107(16) 0.9490(16) 0.0966(15) 0.032(11) Uiso 1 1 d G
H30 H 1.9682 0.9928 0.0754 0.039 Uiso 1 1 calc R
C31 C 1.832(3) 0.815(3) 0.284(3) 0.082(18) Uiso 1 1 d G
C32 C 1.805(3) 0.838(3) 0.359(3) 0.18(4) Uiso 1 1 d G
H32 H 1.8036 0.9010 0.3667 0.218 Uiso 1 1 calc R
C33 C 1.779(3) 0.766(5) 0.422(2) 0.22(4) Uiso 1 1 d G
H33 H 1.7614 0.7815 0.4723 0.262 Uiso 1 1 calc R
C34 C 1.781(3) 0.672(4) 0.411(3) 0.16(3) Uiso 1 1 d G
H34 H 1.7641 0.6238 0.4531 0.189 Uiso 1 1 calc R
C35 C 1.808(3) 0.649(2) 0.336(3) 0.13(3) Uiso 1 1 d G
H35 H 1.8091 0.5855 0.3282 0.159 Uiso 1 1 calc R
C36 C 1.833(2) 0.720(3) 0.273(2) 0.079(17) Uiso 1 1 d G
H36 H 1.8514 0.7050 0.2225 0.094 Uiso 1 1 calc R
C37 C 0.578(3) 0.226(3) 0.290(3) 0.057(14) Uiso 1 1 d .
C38 C 0.6827(15) 0.262(2) 0.2286(12) 0.049(13) Uiso 1 1 d G
C39 C 0.7429(18) 0.1914(14) 0.2008(14) 0.043(12) Uiso 1 1 d G
H39 H 0.7293 0.1280 0.2215 0.052 Uiso 1 1 calc R
C40 C 0.8233(16) 0.2154(13) 0.1420(14) 0.038(12) Uiso 1 1 d G
H40 H 0.8636 0.1680 0.1234 0.045 Uiso 1 1 calc R
N3 N 0.8436(13) 0.3101(16) 0.1111(10) 0.009(7) Uiso 1 1 d G
C41 C 0.7835(17) 0.3809(12) 0.1389(14) 0.041(12) Uiso 1 1 d G
H41 H 0.7970 0.4443 0.1182 0.049 Uiso 1 1 calc R
C42 C 0.7030(16) 0.3570(17) 0.1977(14) 0.040(12) Uiso 1 1 d G
H42 H 0.6627 0.4043 0.2163 0.048 Uiso 1 1 calc R
C43 C 0.560(3) 0.1172(19) 0.322(2) 0.052(13) Uiso 1 1 d G
C44 C 0.601(2) 0.071(3) 0.385(2) 0.10(2) Uiso 1 1 d G
H44 H 0.6404 0.1038 0.4092 0.123 Uiso 1 1 calc R
C45 C 0.582(3) -0.026(3) 0.4101(19) 0.13(3) Uiso 1 1 d G
H45 H 0.6091 -0.0568 0.4518 0.152 Uiso 1 1 calc R
C46 C 0.522(3) -0.0753(19) 0.373(2) 0.12(2) Uiso 1 1 d G
H46 H 0.5099 -0.1397 0.3904 0.144 Uiso 1 1 calc R
C47 C 0.482(3) -0.029(2) 0.311(2) 0.11(2) Uiso 1 1 d G
H47 H 0.4420 -0.0620 0.2865 0.134 Uiso 1 1 calc R
C48 C 0.501(3) 0.068(2) 0.2856(19) 0.14(3) Uiso 1 1 d G
H48 H 0.4734 0.0987 0.2440 0.164 Uiso 1 1 calc RD
C49 C 0.572(4) 0.281(3) 0.365(2) 0.13(3) Uiso 1 1 d G
C50 C 0.659(3) 0.297(3) 0.391(3) 0.10(2) Uiso 1 1 d G
H50 H 0.7186 0.2770 0.3647 0.122 Uiso 1 1 calc R
C51 C 0.658(3) 0.341(3) 0.456(3) 0.16(3) Uiso 1 1 d G
H51 H 0.7159 0.3514 0.4737 0.194 Uiso 1 1 calc R
C52 C 0.569(4) 0.371(3) 0.495(2) 0.17(3) Uiso 1 1 d G
H52 H 0.5680 0.4004 0.5391 0.206 Uiso 1 1 calc R
C53 C 0.482(3) 0.355(3) 0.469(3) 0.15(3) Uiso 1 1 d G
H53 H 0.4229 0.3750 0.4955 0.180 Uiso 1 1 calc R
C54 C 0.484(3) 0.311(3) 0.404(3) 0.15(3) Uiso 1 1 d G
H54 H 0.4256 0.3006 0.3865 0.180 Uiso 1 1 calc R
C55 C 0.642(3) 0.492(4) -0.208(3) 0.066(15) Uiso 1 1 d .
C56 C 0.7043(16) 0.4551(18) -0.1403(14) 0.061(15) Uiso 1 1 d G
C57 C 0.7875(18) 0.5109(15) -0.1458(13) 0.024(10) Uiso 1 1 d G
H57 H 0.7977 0.5661 -0.1821 0.028 Uiso 1 1 calc R
C58 C 0.8555(14) 0.4843(16) -0.0969(15) 0.047(13) Uiso 1 1 d G
H58 H 0.9112 0.5216 -0.1006 0.056 Uiso 1 1 calc R
N4 N 0.8403(15) 0.4019(17) -0.0426(13) 0.045(10) Uiso 1 1 d G
C59 C 0.7571(17) 0.3461(14) -0.0371(13) 0.024(10) Uiso 1 1 d G
H59 H 0.7469 0.2909 -0.0007 0.028 Uiso 1 1 calc R
C60 C 0.6891(14) 0.3727(17) -0.0859(16) 0.045(12) Uiso 1 1 d G
H60 H 0.6334 0.3354 -0.0823 0.054 Uiso 1 1 calc R
C61 C 0.697(3) 0.431(3) -0.276(2) 0.10(2) Uiso 1 1 d G
C62 C 0.698(2) 0.334(3) -0.2765(19) 0.052(13) Uiso 1 1 d G
H62 H 0.6588 0.2942 -0.2364 0.063 Uiso 1 1 calc R
C63 C 0.757(3) 0.296(2) -0.336(3) 0.13(3) Uiso 1 1 d G
H63 H 0.7569 0.2303 -0.3364 0.160 Uiso 1 1 calc R
C64 C 0.815(3) 0.355(4) -0.396(2) 0.13(3) Uiso 1 1 d G
H64 H 0.8541 0.3294 -0.4364 0.157 Uiso 1 1 calc R
C65 C 0.814(3) 0.453(4) -0.396(2) 0.14(3) Uiso 1 1 d G
H65 H 0.8532 0.4924 -0.4364 0.170 Uiso 1 1 calc R
C66 C 0.755(4) 0.491(2) -0.336(3) 0.15(3) Uiso 1 1 d G
H66 H 0.7551 0.5562 -0.3364 0.186 Uiso 1 1 calc R
C67 C 0.5386(18) 0.461(2) -0.1802(19) 0.042(12) Uiso 1 1 d G
C68 C 0.491(2) 0.477(2) -0.1073(18) 0.047(13) Uiso 1 1 d G
H68 H 0.5233 0.5082 -0.0760 0.056 Uiso 1 1 calc R
C69 C 0.394(2) 0.448(2) -0.0811(16) 0.059(15) Uiso 1 1 d G
H69 H 0.3615 0.4589 -0.0324 0.071 Uiso 1 1 calc R
C70 C 0.3448(18) 0.401(2) -0.128(2) 0.080(18) Uiso 1 1 d G
H70 H 0.2800 0.3817 -0.1103 0.095 Uiso 1 1 calc R
C71 C 0.393(3) 0.385(2) -0.201(2) 0.18(4) Uiso 1 1 d G
H71 H 0.3601 0.3539 -0.2319 0.212 Uiso 1 1 calc R
C72 C 0.490(3) 0.414(2) -0.2269(16) 0.11(2) Uiso 1 1 d G
H72 H 0.5218 0.4033 -0.2756 0.130 Uiso 1 1 calc R

loop_
_atom_site_aniso_label
_atom_site_aniso_U_11
_atom_site_aniso_U_22
_atom_site_aniso_U_33
_atom_site_aniso_U_23
_atom_site_aniso_U_13
_atom_site_aniso_U_12
Pt1 0.0218(10) 0.0292(12) 0.0468(15) -0.0115(10) -0.0038(10) -0.0026(8)
Pt2 0.0183(10) 0.0257(12) 0.0600(16) 0.0031(11) -0.0050(10) 0.0018(8)
Cl1 0.033(7) 0.115(12) 0.037(9) 0.009(8) -0.006(6) -0.044(7)
Cl2 0.030(6) 0.061(9) 0.058(9) -0.021(7) -0.018(7) -0.020(6)
Cl3 0.030(6) 0.082(10) 0.033(8) -0.025(7) -0.001(6) 0.015(7)
Cl4 0.022(7) 0.109(13) 0.139(16) 0.057(11) -0.011(9) 0.010(7)

loop_
_atom_type_symbol
_atom_type_description
_atom_type_scat_dispersion_real
_atom_type_scat_dispersion_imag
_atom_type_scat_source
C C 0.0033 0.0016 'International Tables Vol C Tables 4.2.6.8 and 6.1.1.4'
H H 0.0000 0.0000 'International Tables Vol C Tables 4.2.6.8 and 6.1.1.4'
Cl Cl 0.1484 0.1585 'International Tables Vol C Tables 4.2.6.8 and 6.1.1.4'
N N 0.0061 0.0033 'International Tables Vol C Tables 4.2.6.8 and 6.1.1.4'
O O 0.0106 0.0060 'International Tables Vol C Tables 4.2.6.8 and 6.1.1.4'
Pt Pt -1.7033 8.3905 'International Tables Vol C Tables 4.2.6.8 and 6.1.1.4'

loop_
_geom_angle_atom_site_label_1
_geom_angle_atom_site_label_2
_geom_angle_atom_site_label_3
_geom_angle
N1 Pt1 N2 89.2(9)
N1 Pt1 Cl1 177.4(7)
N2 Pt1 Cl1 89.8(7)
N1 Pt1 Cl2 90.0(7)
N2 Pt1 Cl2 176.1(7)
Cl1 Pt1 Cl2 91.1(5)
N3 Pt2 N4 87.7(9)
N3 Pt2 Cl4 175.2(7)
N4 Pt2 Cl4 90.7(8)
N3 Pt2 Cl3 90.5(7)
N4 Pt2 Cl3 176.1(7)
Cl4 Pt2 Cl3 91.3(5)
C2 C1 C7 115(4)
C2 C1 C13 107(4)
C7 C1 C13 116(4)
C2 C1 O1 105(4)
C7 C1 O1 106(4)
C13 C1 O1 106(4)
C3 C2 C6 120.0
C3 C2 C1 115(3)
C6 C2 C1 124(3)
C4 C3 C2 120.0
N1 C4 C3 120.0
C4 N1 C5 120.0
C4 N1 Pt1 121.3(14)
C5 N1 Pt1 118.4(14)
N1 C5 C6 120.0
C5 C6 C2 120.0
C8 C7 C12 120.0
C8 C7 C1 119(3)
C12 C7 C1 121(3)
C7 C8 C9 120.0
C8 C9 C10 120.0
C11 C10 C9 120.0
C10 C11 C12 120.0
C11 C12 C7 120.0
C14 C13 C18 120.0
C14 C13 C1 120(4)
C18 C13 C1 120(4)
C13 C14 C15 120.0
C14 C15 C16 120.0
C17 C16 C15 120.0
C18 C17 C16 120.0
C17 C18 C13 120.0
O2 C19 C25 107(3)
O2 C19 C20 103(3)
C25 C19 C20 111(3)
O2 C19 C31 107(3)
C25 C19 C31 119(3)
C20 C19 C31 108(3)
C21 C20 C24 120.0
C21 C20 C19 119(2)
C24 C20 C19 121(2)
C22 C21 C20 120.0
C21 C22 N2 120.0
C23 N2 C22 120.0
C23 N2 Pt1 121.0(12)
C22 N2 Pt1 118.5(12)
N2 C23 C24 120.0
C23 C24 C20 120.0
C26 C25 C30 120.0
C26 C25 C19 119(2)
C30 C25 C19 121(2)
C27 C26 C25 120.0
C26 C27 C28 120.0
C29 C28 C27 120.0
C28 C29 C30 120.0
C29 C30 C25 120.0
C32 C31 C36 120.0
C32 C31 C19 123(4)
C36 C31 C19 117(4)
C31 C32 C33 120.0
C34 C33 C32 120.0
C33 C34 C35 120.0
C36 C35 C34 120.0
C35 C36 C31 120.0
O3 C37 C43 119(3)
O3 C37 C49 101(3)
C43 C37 C49 107(4)
O3 C37 C38 101(3)
C43 C37 C38 120(3)
C49 C37 C38 107(3)
C39 C38 C42 120.0
C39 C38 C37 117(2)
C42 C38 C37 123(2)
C38 C39 C40 120.0
N3 C40 C39 120.0
C40 N3 C41 120.0
C40 N3 Pt2 119.4(13)
C41 N3 Pt2 120.1(14)
C42 C41 N3 120.0
C41 C42 C38 120.0
C44 C43 C48 120.0
C44 C43 C37 123(3)
C48 C43 C37 117(3)
C45 C44 C43 120.0
C44 C45 C46 120.0
C47 C46 C45 120.0
C46 C47 C48 120.0
C47 C48 C43 120.0
C50 C49 C54 120.0
C50 C49 C37 118(4)
C54 C49 C37 122(4)
C49 C50 C51 120.0
C52 C51 C50 120.0
C51 C52 C53 120.0
C54 C53 C52 120.0
C53 C54 C49 120.0
O4 C55 C67 113(4)
O4 C55 C56 109(3)
C67 C55 C56 108(4)
O4 C55 C61 115(4)
C67 C55 C61 112(4)
C56 C55 C61 99(3)
C57 C56 C60 120.0
C57 C56 C55 112(2)
C60 C56 C55 128(2)
C56 C57 C58 120.0
N4 C58 C57 120.0
C58 N4 C59 120.0
C58 N4 Pt2 122.9(12)
C59 N4 Pt2 116.2(12)
C60 C59 N4 120.0
C59 C60 C56 120.0
C62 C61 C66 120.0
C62 C61 C55 129(4)
C66 C61 C55 111(4)
C61 C62 C63 120.0
C64 C63 C62 120.0
C63 C64 C65 120.0
C64 C65 C66 120.0
C65 C66 C61 120.0
C68 C67 C72 120.0
C68 C67 C55 120(3)
C72 C67 C55 120(3)
C69 C68 C67 120.0
C68 C69 C70 120.0
C71 C70 C69 120.0
C70 C71 C72 120.0
C71 C72 C67 120.0

loop_
_geom_bond_atom_site_label_1
_geom_bond_atom_site_label_2
_geom_bond_distance
Pt1 N1 2.096(18)
Pt1 N2 2.097(15)
Pt1 Cl1 2.327(14)
Pt1 Cl2 2.354(10)
Pt2 N3 1.986(18)
Pt2 N4 2.085(16)
Pt2 Cl4 2.299(16)
Pt2 Cl3 2.313(11)
O1 C1 1.58(5)
O2 C19 1.51(4)
O3 C37 1.54(5)
O4 C55 1.36(5)
C1 C2 1.48(5)
C1 C7 1.52(5)
C1 C13 1.57(6)
C2 C3 1.3900
C2 C6 1.3900
C3 C4 1.3900
C4 N1 1.3900
N1 C5 1.3900
C5 C6 1.3900
C7 C8 1.3900
C7 C12 1.3900
C8 C9 1.3900
C9 C10 1.3900
C10 C11 1.3900
C11 C12 1.3900
C13 C14 1.3900
C13 C18 1.3900
C14 C15 1.3900
C15 C16 1.3900
C16 C17 1.3900
C17 C18 1.3900
C19 C25 1.57(4)
C19 C20 1.58(4)
C19 C31 1.60(5)
C20 C21 1.3900
C20 C24 1.3900
C21 C22 1.3900
C22 N2 1.3900
N2 C23 1.3900
C23 C24 1.3900
C25 C26 1.3900
C25 C30 1.3900
C26 C27 1.3900
C27 C28 1.3900
C28 C29 1.3900
C29 C30 1.3900
C31 C32 1.3900
C31 C36 1.3900
C32 C33 1.3900
C33 C34 1.3900
C34 C35 1.3900
C35 C36 1.3900
C37 C43 1.58(5)
C37 C49 1.63(6)
C37 C38 1.68(5)
C38 C39 1.3900
C38 C42 1.3900
C39 C40 1.3900
C40 N3 1.3900
N3 C41 1.3900
C41 C42 1.3900
C43 C44 1.3900
C43 C48 1.3900
C44 C45 1.3900
C45 C46 1.3900
C46 C47 1.3900
C47 C48 1.3900
C49 C50 1.3900
C49 C54 1.3900
C50 C51 1.3900
C51 C52 1.3900
C52 C53 1.3900
C53 C54 1.3900
C55 C67 1.48(5)
C55 C56 1.61(5)
C55 C61 1.65(6)
C56 C57 1.3900
C56 C60 1.3900
C57 C58 1.3900
C58 N4 1.3900
N4 C59 1.3900
C59 C60 1.3900
C61 C62 1.3900
C61 C66 1.3900
C62 C63 1.3900
C63 C64 1.3900
C64 C65 1.3900
C65 C66 1.3900
C67 C68 1.3900
C67 C72 1.3900
C68 C69 1.3900
C69 C70 1.3900
C70 C71 1.3900
C71 C72 1.3900
